data_7717946
loop_
_publ_author_name
'Trifonov, Alexander A.'
'Selikhov, Alexander N.'
'Nelyubina, Yulia'
'Aysin, Rinat R.'

_publ_section_title
;
 Low coordinate potassium alkoxide - an efficient trap for arenes: the
 role of \hn non-covalent bonding in substrate activation for C-H bond
 metalation
;
_journal_name_full 'Dalton Transactions'
_journal_paper_doi 10.1039/D4DT03326D
_journal_year 2025
_chemical_formula_moiety 'C88 H111 K2 N6 O2, 2(C7 H8)'
_chemical_formula_sum 'C102 H127 K2 N6 O2'
_chemical_formula_weight 1547.29
_space_group_crystal_system monoclinic
_space_group_IT_number 14
_space_group_name_Hall '-P 2yn'
_space_group_name_H-M_alt 'P 1 21/n 1'
_atom_sites_solution_hydrogens geom
_atom_sites_solution_primary dual
_audit_creation_date 2024-03-26
_audit_creation_method
;
Olex2 1.3
(compiled 2020.11.12 svn.r5f609507 for OlexSys, GUI svn.r6408)
;
_audit_update_record
;
2024-03-26 deposited with the CCDC.	2024-12-30 downloaded from the CCDC.
;
_cell_angle_alpha 90
_cell_angle_beta 105.0040(10)
_cell_angle_gamma 90
_cell_formula_units_Z 2
_cell_length_a 16.1563(3)
_cell_length_b 14.0953(3)
_cell_length_c 19.3873(3)
_cell_measurement_reflns_used 214
_cell_measurement_temperature 100
_cell_measurement_theta_max 22.36
_cell_measurement_theta_min 2.59
_cell_volume 4264.51(14)
_computing_molecular_graphics 'Olex2 1.3 (Dolomanov et al., 2009)'
_computing_publication_material 'Olex2 1.3 (Dolomanov et al., 2009)'
_computing_structure_refinement 'XL  (Sheldrick, 2008)'
_computing_structure_solution 'SHELXT 2014/4 (Sheldrick, 2014)'
_diffrn_ambient_temperature 100.0
_diffrn_measured_fraction_theta_full 1.000
_diffrn_measured_fraction_theta_max 1.000
_diffrn_measurement_device_type 'Bruker APEX-II CCD'
_diffrn_measurement_method '\f and \w scans'
_diffrn_radiation_type MoK\a
_diffrn_radiation_wavelength 0.71073
_diffrn_reflns_av_R_equivalents 0.0751
_diffrn_reflns_av_unetI/netI 0.0617
_diffrn_reflns_Laue_measured_fraction_full 1.000
_diffrn_reflns_Laue_measured_fraction_max 1.000
_diffrn_reflns_limit_h_max 19
_diffrn_reflns_limit_h_min -21
_diffrn_reflns_limit_k_max 18
_diffrn_reflns_limit_k_min -18
_diffrn_reflns_limit_l_max 25
_diffrn_reflns_limit_l_min -25
_diffrn_reflns_number 52157
_diffrn_reflns_point_group_measured_fraction_full 1.000
_diffrn_reflns_point_group_measured_fraction_max 1.000
_diffrn_reflns_theta_full 25.242
_diffrn_reflns_theta_max 27.999
_diffrn_reflns_theta_min 1.903
_diffrn_source_current 1.4
_diffrn_source_power 0.07
_diffrn_source_voltage 50.0
_diffrn_standards_number 0
_exptl_absorpt_coefficient_mu 0.166
_exptl_absorpt_correction_T_max 0.2648
_exptl_absorpt_correction_T_min 0.1660
_exptl_absorpt_correction_type multi-scan
_exptl_absorpt_process_details
;
SADABS-2016/2 (Bruker,2016/2) was used for absorption correction.
wR2(int) was 0.1123 before and 0.0664 after correction.
The Ratio of minimum to maximum transmission is 0.6269.
The \l/2 correction factor is Not present.
;
_exptl_crystal_colour colourless
_exptl_crystal_colour_primary colourless
_exptl_crystal_density_diffrn 1.205
_exptl_crystal_description prism
_exptl_crystal_F_000 1670
_exptl_crystal_size_max 0.2
_exptl_crystal_size_mid 0.15
_exptl_crystal_size_min 0.1
_refine_diff_density_max 0.409
_refine_diff_density_min -0.339
_refine_diff_density_rms 0.054
_refine_ls_extinction_coef 0.0013(2)
_refine_ls_extinction_expression Fc^*^=kFc[1+0.001xFc^2^\l^3^/sin(2\q)]^-1/4^
_refine_ls_extinction_method SHELXL
_refine_ls_goodness_of_fit_ref 1.019
_refine_ls_hydrogen_treatment constr
_refine_ls_matrix_type full
_refine_ls_number_parameters 507
_refine_ls_number_reflns 10311
_refine_ls_number_restraints 85
_refine_ls_restrained_S_all 1.018
_refine_ls_R_factor_all 0.0761
_refine_ls_R_factor_gt 0.0465
_refine_ls_shift/su_max 0.001
_refine_ls_shift/su_mean 0.000
_refine_ls_structure_factor_coef Fsqd
_refine_ls_weighting_details 'w=1/[\s^2^(Fo^2^)+(0.0385P)^2^+1.8020P] where P=(Fo^2^+2Fc^2^)/3'
_refine_ls_weighting_scheme calc
_refine_ls_wR_factor_gt 0.0978
_refine_ls_wR_factor_ref 0.1126
_reflns_Friedel_coverage 0.000
_reflns_number_gt 7408
_reflns_number_total 10311
_reflns_threshold_expression 'I > 2\s(I)'
_cod_data_source_file d4dt03326d2.cif
_cod_data_source_block 3
_cod_database_code 7717946
_shelxl_version_number 2014/6
_shelx_space_group_comment
;
The symmetry employed for this shelxl refinement is uniquely defined
by the following loop, which should always be used as a source of
symmetry information in preference to the above space-group names.
They are only intended as comments.
;
_shelx_estimated_absorpt_t_max 0.984
_shelx_estimated_absorpt_t_min 0.968
_olex2_refinement_description
;
1. Fixed Uiso
 At 1.2 times of:
  All C(H) groups, All C(H,H) groups
 At 1.5 times of:
  All C(H,H,H) groups
2. Restrained distances
 C8S'-C1E \\sim C14S-C8S
 with sigma of 0.02
3. Uiso/Uaniso restraints and constraints
Uanis(C10S) \\sim Ueq, Uanis(C9S) \\sim Ueq, Uanis(C8S) \\sim Ueq, Uanis(C13S)
\\sim Ueq, Uanis(C12S) \\sim Ueq, Uanis(C11S) \\sim Ueq, Uanis(C9S') \\sim Ueq,
Uanis(C8S') \\sim Ueq, Uanis(C1A) \\sim Ueq, Uanis(C1B) \\sim Ueq, Uanis(C1C)
\\sim Ueq, Uanis(C1D) \\sim Ueq, Uanis(C1E) \\sim Ueq, Uanis(C14S) \\sim Ueq:
with sigma of 0.005 and sigma for terminal atoms of 0.01
Uanis(C1E) = Uanis(C14S)
Uanis(C1B) = Uanis(C12S)
Uanis(C1C) = Uanis(C11S)
Uanis(C8S) = Uanis(C8S')
Uanis(C1D) = Uanis(C10S)
Uanis(C9S) = Uanis(C9S')
Uanis(C1A) = Uanis(C13S)
4. Others
 Sof(C1E)=Sof(H1EA)=Sof(H1EB)=Sof(H1EC)=Sof(C9S')=Sof(H9S')=Sof(C8S')=Sof(C1A)=
 Sof(H1A)=Sof(C1B)=Sof(H1B)=Sof(C1C)=Sof(H1C)=Sof(C1D)=Sof(H1D)=1-FVAR(1)
 Sof(C10S)=Sof(H10S)=Sof(C9S)=Sof(H9S)=Sof(C8S)=Sof(C13S)=Sof(H13S)=Sof(C12S)=
 Sof(H12S)=Sof(C11S)=Sof(H11S)=Sof(C14S)=Sof(H14A)=Sof(H14B)=Sof(H14C)=FVAR(1)
 Fixed Sof: H18(0.5)
5.a Secondary CH2 refined with riding coordinates:
 C8(H8A,H8B), C9(H9A,H9B), C10(H10A,H10B), C11(H11A,H11B), C12(H12A,H12B),
 C13(H13A,H13B), C20(H20A,H20B), C21(H21A,H21B), C22(H22A,H22B), C23(H23A,H23B),
  C24(H24A,H24B), C25(H25A,H25B), C32(H32A,H32B), C33(H33A,H33B), C34(H34A,
 H34B), C35(H35A,H35B), C36(H36A,H36B), C37(H37A,H37B)
5.b Aromatic/amide H refined with riding coordinates:
 C2S(H2S), C3S(H3S), C4(H4), C4S(H4S), C5(H5), C5S(H5S), C6(H6), C6S(H6S),
 C7(H7), C16(H16), C17(H17), C18(H18), C19(H19), C28(H28), C29(H29), C30(H30),
 C31(H31), C9S'(H9S'), C1A(H1A), C1B(H1B), C1C(H1C), C1D(H1D), C10S(H10S),
 C9S(H9S), C13S(H13S), C12S(H12S), C11S(H11S)
5.c Fitted hexagon refined as free rotating group:
 C9S'(C8S',C1A,C1B,C1C,C1D), C10S(C9S,C8S,C13S,C12S,C11S)
5.d Idealised Me refined as rotating group:
 C7S(H7SA,H7SB,H7SC), C1E(H1EA,H1EB,H1EC), C14S(H14A,H14B,H14C)
;
_olex2_submission_special_instructions 'No special instructions were received'

loop_
_space_group_symop_operation_xyz
'x, y, z'
'-x+1/2, y+1/2, -z+1/2'
'-x, -y, -z'
'x-1/2, -y-1/2, z-1/2'

loop_
_atom_site_label
_atom_site_type_symbol
_atom_site_fract_x
_atom_site_fract_y
_atom_site_fract_z
_atom_site_U_iso_or_equiv
_atom_site_adp_type
_atom_site_occupancy
_atom_site_site_symmetry_order
_atom_site_calc_flag
_atom_site_refinement_flags_posn
_atom_site_refinement_flags_adp
_atom_site_refinement_flags_occupancy
_atom_site_disorder_assembly
_atom_site_disorder_group
K1 K 0.41981(2) 0.59884(3) 0.50415(2) 0.01778(10) Uani 1 1 d . . . . .
O1 O 0.51504(7) 0.48606(9) 0.58941(6) 0.0146(2) Uani 1 1 d . . . . .
N1 N 0.53572(9) 0.34410(10) 0.87890(7) 0.0155(3) Uani 1 1 d . . . . .
N2 N 0.32310(9) 0.28196(11) 0.46770(7) 0.0157(3) Uani 1 1 d . . . . .
N3 N 0.78413(9) 0.42065(11) 0.67570(7) 0.0163(3) Uani 1 1 d . . . . .
C1 C 0.50190(10) 0.43940(12) 0.64832(8) 0.0136(3) Uani 1 1 d . . . . .
C1S C 0.38964(11) 0.84958(13) 0.56567(10) 0.0203(4) Uani 1 1 d . . . . .
C2 C 0.53665(10) 0.49878(12) 0.71839(8) 0.0135(3) Uani 1 1 d . . . . .
C2S C 0.41147(12) 0.78665(14) 0.62290(10) 0.0227(4) Uani 1 1 d . . . . .
H2S H 0.4654 0.7928 0.6568 0.027 Uiso 1 1 calc R U . . .
C3 C 0.55324(10) 0.46317(12) 0.78865(9) 0.0144(3) Uani 1 1 d . . . . .
C3S C 0.35574(12) 0.71506(14) 0.63117(10) 0.0239(4) Uani 1 1 d . . . . .
H3S H 0.3717 0.6726 0.6704 0.029 Uiso 1 1 calc R U . . .
C4 C 0.58692(10) 0.52433(13) 0.84580(9) 0.0167(4) Uani 1 1 d . . . . .
H4 H 0.5989 0.5003 0.8931 0.020 Uiso 1 1 calc R U . . .
C4S C 0.27702(12) 0.70557(14) 0.58229(10) 0.0235(4) Uani 1 1 d . . . . .
H4S H 0.2388 0.6567 0.5878 0.028 Uiso 1 1 calc R U . . .
C5 C 0.60324(11) 0.61881(13) 0.83530(9) 0.0187(4) Uani 1 1 d . . . . .
H5 H 0.6264 0.6590 0.8750 0.022 Uiso 1 1 calc R U . . .
C5S C 0.25421(12) 0.76791(14) 0.52517(10) 0.0225(4) Uani 1 1 d . . . . .
H5S H 0.2000 0.7619 0.4916 0.027 Uiso 1 1 calc R U . . .
C6 C 0.58551(10) 0.65444(13) 0.76636(9) 0.0177(4) Uani 1 1 d . . . . .
H6 H 0.5958 0.7193 0.7583 0.021 Uiso 1 1 calc R U . . .
C6S C 0.31013(11) 0.83896(14) 0.51683(10) 0.0217(4) Uani 1 1 d . . . . .
H6S H 0.2940 0.8810 0.4773 0.026 Uiso 1 1 calc R U . . .
C7 C 0.55264(10) 0.59408(13) 0.70949(9) 0.0151(3) Uani 1 1 d . . . . .
H7 H 0.5405 0.6190 0.6624 0.018 Uiso 1 1 calc R U . . .
C7S C 0.44966(13) 0.92715(15) 0.55618(12) 0.0316(5) Uani 1 1 d . . . . .
H7SA H 0.4714 0.9131 0.5145 0.047 Uiso 1 1 calc R U . . .
H7SB H 0.4978 0.9311 0.5989 0.047 Uiso 1 1 calc R U . . .
H7SC H 0.4190 0.9878 0.5489 0.047 Uiso 1 1 calc R U . . .
C8 C 0.53712(11) 0.36012(13) 0.80462(8) 0.0161(4) Uani 1 1 d . . . . .
H8A H 0.4816 0.3399 0.7729 0.019 Uiso 1 1 calc R U . . .
H8B H 0.5825 0.3201 0.7937 0.019 Uiso 1 1 calc R U . . .
C9 C 0.54927(11) 0.24401(13) 0.89817(9) 0.0179(4) Uani 1 1 d . . . . .
H9A H 0.6029 0.2219 0.8878 0.022 Uiso 1 1 calc R U . . .
H9B H 0.5013 0.2060 0.8690 0.022 Uiso 1 1 calc R U . . .
C10 C 0.55483(11) 0.22934(14) 0.97700(9) 0.0208(4) Uani 1 1 d . . . . .
H10A H 0.6059 0.2627 1.0062 0.025 Uiso 1 1 calc R U . . .
H10B H 0.5612 0.1609 0.9885 0.025 Uiso 1 1 calc R U . . .
C11 C 0.47452(12) 0.26721(14) 0.99504(10) 0.0232(4) Uani 1 1 d . . . . .
H11A H 0.4247 0.2276 0.9714 0.028 Uiso 1 1 calc R U . . .
H11B H 0.4817 0.2636 1.0473 0.028 Uiso 1 1 calc R U . . .
C12 C 0.45804(12) 0.36967(14) 0.97040(9) 0.0221(4) Uani 1 1 d . . . . .
H12A H 0.4028 0.3912 0.9780 0.027 Uiso 1 1 calc R U . . .
H12B H 0.5040 0.4108 0.9989 0.027 Uiso 1 1 calc R U . . .
C13 C 0.45558(11) 0.37794(14) 0.89178(9) 0.0194(4) Uani 1 1 d . . . . .
H13A H 0.4072 0.3401 0.8631 0.023 Uiso 1 1 calc R U . . .
H13B H 0.4463 0.4450 0.8766 0.023 Uiso 1 1 calc R U . . .
C14 C 0.40208(10) 0.42867(12) 0.63570(9) 0.0144(3) Uani 1 1 d . . . . .
C15 C 0.34857(11) 0.39591(12) 0.57000(9) 0.0156(3) Uani 1 1 d . . . . .
C16 C 0.25989(11) 0.40382(13) 0.55695(9) 0.0182(4) Uani 1 1 d . . . . .
H16 H 0.2247 0.3818 0.5127 0.022 Uiso 1 1 calc R U . . .
C17 C 0.22138(11) 0.44294(13) 0.60658(10) 0.0204(4) Uani 1 1 d . . . . .
H17 H 0.1608 0.4489 0.5959 0.024 Uiso 1 1 calc R U . . .
C18 C 0.27217(11) 0.47302(13) 0.67160(9) 0.0199(4) Uani 1 1 d . . . . .
H18 H 0.2469 0.4987 0.7067 0.024 Uiso 0.5 1 calc R U P . .
C19 C 0.36076(11) 0.46520(13) 0.68513(9) 0.0164(4) Uani 1 1 d . . . . .
H19 H 0.3950 0.4857 0.7302 0.020 Uiso 1 1 calc R U . . .
C20 C 0.38135(11) 0.35333(13) 0.50974(9) 0.0166(4) Uani 1 1 d . . . . .
H20A H 0.3896 0.4049 0.4775 0.020 Uiso 1 1 calc R U . . .
H20B H 0.4379 0.3236 0.5303 0.020 Uiso 1 1 calc R U . . .
C21 C 0.32431(11) 0.19483(13) 0.50909(9) 0.0178(4) Uani 1 1 d . . . . .
H21A H 0.3062 0.2094 0.5530 0.021 Uiso 1 1 calc R U . . .
H21B H 0.3835 0.1697 0.5236 0.021 Uiso 1 1 calc R U . . .
C22 C 0.26512(11) 0.11997(13) 0.46613(9) 0.0195(4) Uani 1 1 d . . . . .
H22A H 0.2053 0.1431 0.4546 0.023 Uiso 1 1 calc R U . . .
H22B H 0.2685 0.0615 0.4950 0.023 Uiso 1 1 calc R U . . .
C23 C 0.28991(11) 0.09760(14) 0.39729(9) 0.0216(4) Uani 1 1 d . . . . .
H23A H 0.3469 0.0669 0.4086 0.026 Uiso 1 1 calc R U . . .
H23B H 0.2477 0.0532 0.3679 0.026 Uiso 1 1 calc R U . . .
C24 C 0.29220(12) 0.18893(14) 0.35595(9) 0.0226(4) Uani 1 1 d . . . . .
H24A H 0.3140 0.1752 0.3137 0.027 Uiso 1 1 calc R U . . .
H24B H 0.2334 0.2144 0.3388 0.027 Uiso 1 1 calc R U . . .
C25 C 0.34918(11) 0.26271(14) 0.40229(9) 0.0188(4) Uani 1 1 d . . . . .
H25A H 0.4092 0.2400 0.4149 0.023 Uiso 1 1 calc R U . . .
H25B H 0.3468 0.3223 0.3748 0.023 Uiso 1 1 calc R U . . .
C26 C 0.55194(10) 0.34422(12) 0.65611(8) 0.0138(3) Uani 1 1 d . . . . .
C27 C 0.64199(11) 0.34341(13) 0.66604(8) 0.0151(3) Uani 1 1 d . . . . .
C28 C 0.68288(11) 0.25631(13) 0.66492(9) 0.0188(4) Uani 1 1 d . . . . .
H28 H 0.7432 0.2554 0.6715 0.023 Uiso 1 1 calc R U . . .
C29 C 0.63846(12) 0.17119(13) 0.65448(9) 0.0208(4) Uani 1 1 d . . . . .
H29 H 0.6676 0.1132 0.6522 0.025 Uiso 1 1 calc R U . . .
C30 C 0.55137(12) 0.17172(13) 0.64753(9) 0.0201(4) Uani 1 1 d . . . . .
H30 H 0.5203 0.1138 0.6417 0.024 Uiso 1 1 calc R U . . .
C31 C 0.50922(11) 0.25755(13) 0.64905(8) 0.0162(4) Uani 1 1 d . . . . .
H31 H 0.4494 0.2570 0.6451 0.019 Uiso 1 1 calc R U . . .
C32 C 0.69636(10) 0.43252(13) 0.68238(9) 0.0164(4) Uani 1 1 d . . . . .
H32A H 0.6681 0.4835 0.6495 0.020 Uiso 1 1 calc R U . . .
H32B H 0.6988 0.4532 0.7317 0.020 Uiso 1 1 calc R U . . .
C33 C 0.83954(11) 0.49529(14) 0.71512(10) 0.0227(4) Uani 1 1 d . . . . .
H33A H 0.8374 0.4942 0.7657 0.027 Uiso 1 1 calc R U . . .
H33B H 0.8184 0.5579 0.6949 0.027 Uiso 1 1 calc R U . . .
C34 C 0.93153(12) 0.48204(16) 0.71127(11) 0.0298(5) Uani 1 1 d . . . . .
H34A H 0.9542 0.4217 0.7349 0.036 Uiso 1 1 calc R U . . .
H34B H 0.9672 0.5344 0.7371 0.036 Uiso 1 1 calc R U . . .
C35 C 0.93720(13) 0.48054(15) 0.63429(11) 0.0301(5) Uani 1 1 d . . . . .
H35A H 0.9965 0.4653 0.6327 0.036 Uiso 1 1 calc R U . . .
H35B H 0.9223 0.5438 0.6124 0.036 Uiso 1 1 calc R U . . .
C36 C 0.87571(12) 0.40643(14) 0.59254(10) 0.0240(4) Uani 1 1 d . . . . .
H36A H 0.8751 0.4100 0.5414 0.029 Uiso 1 1 calc R U . . .
H36B H 0.8956 0.3423 0.6102 0.029 Uiso 1 1 calc R U . . .
C37 C 0.78576(11) 0.42237(14) 0.60066(9) 0.0201(4) Uani 1 1 d . . . . .
H37A H 0.7642 0.4844 0.5795 0.024 Uiso 1 1 calc R U . . .
H37B H 0.7473 0.3724 0.5743 0.024 Uiso 1 1 calc R U . . .
C1E C 0.3729(13) 0.7665(15) 0.8119(15) 0.0330(15) Uani 0.455(16) 1 d D U P A 2
H1EA H 0.3967 0.7929 0.8597 0.050 Uiso 0.455(16) 1 calc R U P A 2
H1EB H 0.3482 0.8177 0.7788 0.050 Uiso 0.455(16) 1 calc R U P A 2
H1EC H 0.4186 0.7351 0.7956 0.050 Uiso 0.455(16) 1 calc R U P A 2
C9S' C 0.3294(4) 0.6113(7) 0.8514(4) 0.0217(10) Uani 0.455(16) 1 d G U P A 2
H9S' H 0.3882 0.6001 0.8737 0.026 Uiso 0.455(16) 1 calc R U P A 2
C8S' C 0.3043(5) 0.6955(7) 0.8145(5) 0.0225(7) Uani 0.455(16) 1 d DG U P A 2
C1A C 0.2182(6) 0.7120(6) 0.7819(5) 0.0254(10) Uani 0.455(16) 1 d G U P A 2
H1A H 0.2011 0.7694 0.7567 0.030 Uiso 0.455(16) 1 calc R U P A 2
C1B C 0.1572(5) 0.6443(6) 0.7864(5) 0.0271(11) Uani 0.455(16) 1 d G U P A 2
H1B H 0.0984 0.6556 0.7641 0.033 Uiso 0.455(16) 1 calc R U P A 2
C1C C 0.1822(5) 0.5602(6) 0.8233(5) 0.0272(8) Uani 0.455(16) 1 d G U P A 2
H1C H 0.1405 0.5140 0.8263 0.033 Uiso 0.455(16) 1 calc R U P A 2
C1D C 0.2683(6) 0.5437(5) 0.8558(5) 0.0259(10) Uani 0.455(16) 1 d G U P A 2
H1D H 0.2854 0.4862 0.8811 0.031 Uiso 0.455(16) 1 calc R U P A 2
C10S C 0.2475(5) 0.5304(5) 0.8574(4) 0.0259(10) Uani 0.545(16) 1 d G U P A 1
H10S H 0.2593 0.4743 0.8855 0.031 Uiso 0.545(16) 1 calc R U P A 1
C9S C 0.3129(4) 0.5946(5) 0.8578(4) 0.0217(10) Uani 0.545(16) 1 d G U P A 1
H9S H 0.3693 0.5825 0.8861 0.026 Uiso 0.545(16) 1 calc R U P A 1
C8S C 0.2956(5) 0.6767(5) 0.8167(4) 0.0225(7) Uani 0.545(16) 1 d DG U P A 1
C13S C 0.2131(5) 0.6944(5) 0.7754(4) 0.0254(10) Uani 0.545(16) 1 d G U P A 1
H13S H 0.2013 0.7504 0.7473 0.030 Uiso 0.545(16) 1 calc R U P A 1
C12S C 0.1477(4) 0.6301(6) 0.7750(4) 0.0271(11) Uani 0.545(16) 1 d G U P A 1
H12S H 0.0913 0.6422 0.7467 0.033 Uiso 0.545(16) 1 calc R U P A 1
C11S C 0.1650(4) 0.5481(5) 0.8161(4) 0.0272(8) Uani 0.545(16) 1 d G U P A 1
H11S H 0.1203 0.5041 0.8158 0.033 Uiso 0.545(16) 1 calc R U P A 1
C14S C 0.3660(10) 0.7485(12) 0.8158(12) 0.0330(15) Uani 0.545(16) 1 d D U P A 1
H14A H 0.3761 0.7885 0.8585 0.050 Uiso 0.545(16) 1 calc R U P A 1
H14B H 0.3483 0.7882 0.7731 0.050 Uiso 0.545(16) 1 calc R U P A 1
H14C H 0.4189 0.7148 0.8153 0.050 Uiso 0.545(16) 1 calc R U P A 1

loop_
_atom_site_aniso_label
_atom_site_aniso_U_11
_atom_site_aniso_U_22
_atom_site_aniso_U_33
_atom_site_aniso_U_23
_atom_site_aniso_U_13
_atom_site_aniso_U_12
K1 0.01949(18) 0.0192(2) 0.01437(18) 0.00058(15) 0.00385(14) 0.00406(16)
O1 0.0182(6) 0.0155(7) 0.0108(5) 0.0023(5) 0.0046(5) -0.0010(5)
N1 0.0193(7) 0.0149(8) 0.0135(7) 0.0028(6) 0.0060(6) 0.0031(6)
N2 0.0183(7) 0.0162(8) 0.0126(7) -0.0019(6) 0.0041(6) -0.0033(6)
N3 0.0159(7) 0.0186(8) 0.0151(7) -0.0029(6) 0.0051(6) -0.0008(6)
C1 0.0157(8) 0.0130(9) 0.0121(8) -0.0008(6) 0.0037(6) -0.0010(7)
C1S 0.0204(9) 0.0166(10) 0.0260(10) -0.0026(8) 0.0098(7) -0.0001(7)
C2 0.0134(7) 0.0143(9) 0.0132(8) -0.0005(7) 0.0042(6) -0.0003(7)
C2S 0.0208(9) 0.0218(11) 0.0240(10) -0.0039(8) 0.0032(7) 0.0019(8)
C3 0.0140(8) 0.0147(9) 0.0149(8) 0.0001(7) 0.0046(6) 0.0020(7)
C3S 0.0310(10) 0.0210(10) 0.0202(9) 0.0026(8) 0.0077(8) 0.0043(8)
C4 0.0173(8) 0.0197(10) 0.0126(8) -0.0001(7) 0.0031(6) 0.0016(7)
C4S 0.0264(9) 0.0204(10) 0.0270(10) -0.0022(8) 0.0128(8) -0.0037(8)
C5 0.0192(8) 0.0186(10) 0.0176(9) -0.0049(7) 0.0035(7) -0.0014(7)
C5S 0.0211(9) 0.0232(11) 0.0228(9) -0.0028(8) 0.0049(7) -0.0003(8)
C6 0.0181(8) 0.0142(9) 0.0212(9) -0.0012(7) 0.0059(7) -0.0016(7)
C6S 0.0247(9) 0.0207(10) 0.0201(9) 0.0017(8) 0.0064(7) 0.0031(8)
C7 0.0140(8) 0.0159(9) 0.0152(8) 0.0009(7) 0.0037(6) 0.0008(7)
C7S 0.0268(10) 0.0238(12) 0.0453(13) 0.0021(10) 0.0111(9) -0.0037(9)
C8 0.0194(8) 0.0169(9) 0.0121(8) 0.0007(7) 0.0043(7) 0.0017(7)
C9 0.0209(8) 0.0161(10) 0.0177(9) 0.0029(7) 0.0066(7) 0.0027(7)
C10 0.0209(9) 0.0220(10) 0.0202(9) 0.0070(8) 0.0063(7) 0.0015(8)
C11 0.0244(9) 0.0264(11) 0.0207(9) 0.0046(8) 0.0092(8) -0.0011(8)
C12 0.0259(9) 0.0223(10) 0.0211(9) 0.0014(8) 0.0115(8) 0.0023(8)
C13 0.0214(9) 0.0190(10) 0.0186(9) 0.0026(7) 0.0064(7) 0.0030(7)
C14 0.0168(8) 0.0110(9) 0.0152(8) 0.0020(6) 0.0039(6) -0.0002(7)
C15 0.0186(8) 0.0122(9) 0.0160(8) 0.0020(7) 0.0043(7) -0.0010(7)
C16 0.0186(8) 0.0165(9) 0.0178(8) -0.0005(7) 0.0019(7) -0.0017(7)
C17 0.0156(8) 0.0211(10) 0.0248(10) 0.0011(8) 0.0058(7) -0.0004(7)
C18 0.0196(9) 0.0213(10) 0.0205(9) -0.0004(7) 0.0086(7) -0.0003(8)
C19 0.0181(8) 0.0154(9) 0.0153(8) 0.0002(7) 0.0034(7) -0.0013(7)
C20 0.0173(8) 0.0166(10) 0.0150(8) -0.0010(7) 0.0027(7) -0.0031(7)
C21 0.0209(8) 0.0162(10) 0.0161(8) 0.0016(7) 0.0041(7) -0.0017(7)
C22 0.0197(8) 0.0181(10) 0.0215(9) -0.0024(7) 0.0068(7) -0.0037(7)
C23 0.0202(9) 0.0218(10) 0.0226(9) -0.0073(8) 0.0051(7) -0.0051(8)
C24 0.0257(9) 0.0267(11) 0.0161(9) -0.0047(8) 0.0067(7) -0.0054(8)
C25 0.0205(8) 0.0217(10) 0.0149(8) -0.0028(7) 0.0059(7) -0.0039(7)
C26 0.0189(8) 0.0131(9) 0.0095(7) 0.0004(6) 0.0039(6) 0.0015(7)
C27 0.0194(8) 0.0158(9) 0.0101(8) 0.0008(7) 0.0038(6) 0.0015(7)
C28 0.0202(8) 0.0187(10) 0.0176(9) 0.0024(7) 0.0050(7) 0.0031(7)
C29 0.0292(10) 0.0137(9) 0.0210(9) 0.0021(7) 0.0092(8) 0.0049(8)
C30 0.0286(9) 0.0132(9) 0.0181(9) 0.0009(7) 0.0053(7) -0.0030(8)
C31 0.0194(8) 0.0167(9) 0.0124(8) 0.0001(7) 0.0041(7) -0.0014(7)
C32 0.0151(8) 0.0166(9) 0.0180(8) -0.0025(7) 0.0051(7) -0.0004(7)
C33 0.0212(9) 0.0238(11) 0.0231(9) -0.0054(8) 0.0058(7) -0.0051(8)
C34 0.0210(9) 0.0330(13) 0.0359(11) -0.0118(9) 0.0079(8) -0.0078(9)
C35 0.0250(10) 0.0264(12) 0.0446(12) -0.0082(9) 0.0194(9) -0.0068(9)
C36 0.0249(9) 0.0239(11) 0.0270(10) -0.0033(8) 0.0140(8) -0.0016(8)
C37 0.0221(9) 0.0214(10) 0.0174(9) -0.0016(7) 0.0064(7) 0.0010(8)
C1E 0.030(2) 0.036(5) 0.033(2) -0.008(4) 0.0075(16) 0.002(2)
C9S' 0.0217(18) 0.025(2) 0.0194(14) 0.0005(14) 0.0070(14) 0.0037(16)
C8S' 0.0264(14) 0.021(2) 0.0197(10) -0.0053(15) 0.0061(10) 0.0016(13)
C1A 0.0300(12) 0.023(2) 0.0213(15) -0.0053(17) 0.0030(11) 0.0076(15)
C1B 0.0238(14) 0.036(2) 0.020(2) -0.0108(17) 0.0028(12) 0.0057(14)
C1C 0.0268(19) 0.0317(18) 0.0257(16) -0.0066(14) 0.0116(16) -0.0022(14)
C1D 0.027(3) 0.0305(18) 0.0232(10) 0.0026(12) 0.0115(17) 0.0040(17)
C10S 0.027(3) 0.0305(18) 0.0232(10) 0.0026(12) 0.0115(17) 0.0040(17)
C9S 0.0217(18) 0.025(2) 0.0194(14) 0.0005(14) 0.0070(14) 0.0037(16)
C8S 0.0264(14) 0.021(2) 0.0197(10) -0.0053(15) 0.0061(10) 0.0016(13)
C13S 0.0300(12) 0.023(2) 0.0213(15) -0.0053(17) 0.0030(11) 0.0076(15)
C12S 0.0238(14) 0.036(2) 0.020(2) -0.0108(17) 0.0028(12) 0.0057(14)
C11S 0.0268(19) 0.0317(18) 0.0257(16) -0.0066(14) 0.0116(16) -0.0022(14)
C14S 0.030(2) 0.036(5) 0.033(2) -0.008(4) 0.0075(16) 0.002(2)

loop_
_atom_type_symbol
_atom_type_description
_atom_type_scat_dispersion_real
_atom_type_scat_dispersion_imag
_atom_type_scat_source
C C 0.0033 0.0016 'International Tables Vol C Tables 4.2.6.8 and 6.1.1.4'
H H 0.0000 0.0000 'International Tables Vol C Tables 4.2.6.8 and 6.1.1.4'
K K 0.2009 0.2494 'International Tables Vol C Tables 4.2.6.8 and 6.1.1.4'
N N 0.0061 0.0033 'International Tables Vol C Tables 4.2.6.8 and 6.1.1.4'
O O 0.0106 0.0060 'International Tables Vol C Tables 4.2.6.8 and 6.1.1.4'

loop_
_geom_angle_atom_site_label_1
_geom_angle_atom_site_label_2
_geom_angle_atom_site_label_3
_geom_angle
_geom_angle_site_symmetry_1
_geom_angle_site_symmetry_3
_geom_angle_publ_flag
O1 K1 K1 40.53(3) 3_666 3_666 ?
O1 K1 K1 42.50(3) . 3_666 ?
O1 K1 O1 83.03(4) . 3_666 ?
O1 K1 C2S 152.38(4) 3_666 . ?
O1 K1 C2S 99.53(4) . . ?
O1 K1 C3S 94.54(4) . . ?
O1 K1 C3S 174.41(4) 3_666 . ?
O1 K1 C4S 161.62(4) 3_666 . ?
O1 K1 C4S 110.83(4) . . ?
O1 K1 C15 96.33(4) 3_666 . ?
O1 K1 C15 55.80(4) . . ?
O1 K1 C20 75.19(4) . 3_666 ?
O1 K1 C20 56.01(4) . . ?
O1 K1 C20 71.17(4) 3_666 . ?
O1 K1 C20 58.04(4) 3_666 3_666 ?
O1 K1 C26 44.75(4) 3_666 3_666 ?
O1 K1 C26 123.65(4) . 3_666 ?
O1 K1 C27 142.29(4) . 3_666 ?
O1 K1 C27 59.29(4) 3_666 3_666 ?
O1 K1 C37 132.00(4) . 3_666 ?
O1 K1 C37 92.93(4) 3_666 3_666 ?
C2S K1 K1 135.35(3) . 3_666 ?
C3S K1 K1 136.83(4) . 3_666 ?
C3S K1 C2S 23.10(4) . . ?
C3S K1 C4S 23.56(4) . . ?
C3S K1 C15 86.39(5) . . ?
C3S K1 C20 116.49(5) . 3_666 ?
C3S K1 C20 111.64(4) . . ?
C3S K1 C26 135.15(5) . 3_666 ?
C3S K1 C37 92.42(4) . 3_666 ?
C4S K1 K1 151.48(4) . 3_666 ?
C4S K1 C2S 40.34(4) . . ?
C4S K1 C15 82.70(4) . . ?
C4S K1 C20 105.91(4) . . ?
C4S K1 C37 68.89(4) . 3_666 ?
C15 K1 K1 72.96(3) . 3_666 ?
C15 K1 C2S 107.91(4) . . ?
C15 K1 C20 25.24(4) . . ?
C20 K1 K1 54.14(3) . 3_666 ?
C20 K1 K1 58.15(3) 3_666 3_666 ?
C20 K1 C2S 132.78(4) . . ?
C20 K1 C2S 95.76(4) 3_666 . ?
C20 K1 C4S 135.71(5) 3_666 . ?
C20 K1 C15 127.84(4) 3_666 . ?
C20 K1 C20 112.30(3) 3_666 . ?
C20 K1 C37 140.30(4) 3_666 3_666 ?
C26 K1 K1 83.08(3) 3_666 3_666 ?
C26 K1 C2S 117.50(4) 3_666 . ?
C26 K1 C4S 125.07(4) 3_666 . ?
C26 K1 C15 132.85(4) 3_666 . ?
C26 K1 C20 109.33(4) 3_666 . ?
C26 K1 C20 61.01(4) 3_666 3_666 ?
C26 K1 C37 79.34(4) 3_666 3_666 ?
C27 K1 K1 99.81(3) 3_666 3_666 ?
C27 K1 C2S 114.51(4) 3_666 . ?
C27 K1 C3S 123.13(5) 3_666 . ?
C27 K1 C4S 105.72(4) 3_666 . ?
C27 K1 C15 122.16(4) 3_666 . ?
C27 K1 C20 105.28(4) 3_666 . ?
C27 K1 C20 85.31(4) 3_666 3_666 ?
C27 K1 C26 24.61(4) 3_666 3_666 ?
C27 K1 C37 55.37(4) 3_666 3_666 ?
C37 K1 K1 118.23(3) 3_666 3_666 ?
C37 K1 C2S 104.89(4) 3_666 . ?
C37 K1 C15 77.42(4) 3_666 . ?
C37 K1 C20 77.35(4) 3_666 . ?
K1 O1 K1 96.96(4) . 3_666 ?
C1 O1 K1 130.27(10) . . ?
C1 O1 K1 122.15(10) . 3_666 ?
C9 N1 C8 111.17(13) . . ?
C13 N1 C8 110.98(13) . . ?
C13 N1 C9 110.63(14) . . ?
C21 N2 C20 110.73(13) . . ?
C25 N2 C20 108.70(13) . . ?
C25 N2 C21 110.72(14) . . ?
C33 N3 C32 110.30(13) . . ?
C37 N3 C32 110.66(13) . . ?
C37 N3 C33 109.99(14) . . ?
O1 C1 C2 111.37(14) . . ?
O1 C1 C14 106.72(13) . . ?
O1 C1 C26 107.71(13) . . ?
C2 C1 C14 107.94(13) . . ?
C26 C1 C2 108.40(13) . . ?
C26 C1 C14 114.74(14) . . ?
C2S C1S C7S 121.48(17) . . ?
C6S C1S C2S 118.16(17) . . ?
C6S C1S C7S 120.36(17) . . ?
C3 C2 C1 125.56(15) . . ?
C7 C2 C1 116.43(14) . . ?
C7 C2 C3 118.01(15) . . ?
K1 C2S H2S 109.7 . . ?
C1S C2S K1 90.15(11) . . ?
C1S C2S H2S 119.4 . . ?
C3S C2S K1 70.50(11) . . ?
C3S C2S C1S 121.11(17) . . ?
C3S C2S H2S 119.4 . . ?
C2 C3 C8 122.44(15) . . ?
C4 C3 C2 118.92(16) . . ?
C4 C3 C8 118.64(15) . . ?
K1 C3S H3S 102.1 . . ?
C2S C3S K1 86.40(11) . . ?
C2S C3S H3S 120.0 . . ?
C4S C3S K1 81.52(11) . . ?
C4S C3S C2S 120.01(18) . . ?
C4S C3S H3S 120.0 . . ?
C3 C4 H4 119.1 . . ?
C5 C4 C3 121.81(16) . . ?
C5 C4 H4 119.1 . . ?
K1 C4S H4S 105.3 . . ?
C3S C4S K1 74.91(11) . . ?
C3S C4S H4S 120.2 . . ?
C3S C4S C5S 119.57(18) . . ?
C5S C4S K1 89.73(11) . . ?
C5S C4S H4S 120.2 . . ?
C4 C5 H5 120.3 . . ?
C4 C5 C6 119.40(16) . . ?
C6 C5 H5 120.3 . . ?
C4S C5S H5S 119.9 . . ?
C6S C5S C4S 120.29(17) . . ?
C6S C5S H5S 119.9 . . ?
C5 C6 H6 120.5 . . ?
C7 C6 C5 119.07(17) . . ?
C7 C6 H6 120.5 . . ?
C1S C6S H6S 119.6 . . ?
C5S C6S C1S 120.86(17) . . ?
C5S C6S H6S 119.6 . . ?
C2 C7 H7 118.6 . . ?
C6 C7 C2 122.77(16) . . ?
C6 C7 H7 118.6 . . ?
C1S C7S H7SA 109.5 . . ?
C1S C7S H7SB 109.5 . . ?
C1S C7S H7SC 109.5 . . ?
H7SA C7S H7SB 109.5 . . ?
H7SA C7S H7SC 109.5 . . ?
H7SB C7S H7SC 109.5 . . ?
N1 C8 C3 113.24(14) . . ?
N1 C8 H8A 108.9 . . ?
N1 C8 H8B 108.9 . . ?
C3 C8 H8A 108.9 . . ?
C3 C8 H8B 108.9 . . ?
H8A C8 H8B 107.7 . . ?
N1 C9 H9A 109.5 . . ?
N1 C9 H9B 109.5 . . ?
N1 C9 C10 110.73(14) . . ?
H9A C9 H9B 108.1 . . ?
C10 C9 H9A 109.5 . . ?
C10 C9 H9B 109.5 . . ?
C9 C10 H10A 109.6 . . ?
C9 C10 H10B 109.6 . . ?
C9 C10 C11 110.50(15) . . ?
H10A C10 H10B 108.1 . . ?
C11 C10 H10A 109.6 . . ?
C11 C10 H10B 109.6 . . ?
C10 C11 H11A 109.6 . . ?
C10 C11 H11B 109.6 . . ?
H11A C11 H11B 108.1 . . ?
C12 C11 C10 110.50(15) . . ?
C12 C11 H11A 109.6 . . ?
C12 C11 H11B 109.5 . . ?
C11 C12 H12A 109.6 . . ?
C11 C12 H12B 109.6 . . ?
H12A C12 H12B 108.1 . . ?
C13 C12 C11 110.15(15) . . ?
C13 C12 H12A 109.6 . . ?
C13 C12 H12B 109.6 . . ?
N1 C13 C12 110.64(14) . . ?
N1 C13 H13A 109.5 . . ?
N1 C13 H13B 109.5 . . ?
C12 C13 H13A 109.5 . . ?
C12 C13 H13B 109.5 . . ?
H13A C13 H13B 108.1 . . ?
C15 C14 C1 122.16(14) . . ?
C19 C14 C1 120.59(14) . . ?
C19 C14 C15 116.52(15) . . ?
C14 C15 K1 83.01(10) . . ?
C14 C15 C20 124.34(15) . . ?
C16 C15 K1 107.00(11) . . ?
C16 C15 C14 119.72(15) . . ?
C16 C15 C20 115.92(15) . . ?
C20 C15 K1 80.07(9) . . ?
C15 C16 H16 119.0 . . ?
C17 C16 C15 122.03(16) . . ?
C17 C16 H16 119.0 . . ?
C16 C17 H17 120.4 . . ?
C18 C17 C16 119.19(16) . . ?
C18 C17 H17 120.4 . . ?
C17 C18 H18 120.4 . . ?
C17 C18 C19 119.14(16) . . ?
C19 C18 H18 120.4 . . ?
C14 C19 H19 118.3 . . ?
C18 C19 C14 123.35(16) . . ?
C18 C19 H19 118.3 . . ?
K1 C20 K1 67.70(3) 3_666 . ?
K1 C20 H20A 37.4 . . ?
K1 C20 H20A 60.9 3_666 . ?
K1 C20 H20B 46.9 3_666 . ?
K1 C20 H20B 106.1 . . ?
N2 C20 K1 138.36(11) . . ?
N2 C20 K1 125.48(10) . 3_666 ?
N2 C20 C15 113.21(13) . . ?
N2 C20 H20A 108.9 . . ?
N2 C20 H20B 108.9 . . ?
C15 C20 K1 74.69(9) . . ?
C15 C20 K1 120.74(10) . 3_666 ?
C15 C20 H20A 108.9 . . ?
C15 C20 H20B 108.9 . . ?
H20A C20 H20B 107.7 . . ?
N2 C21 H21A 109.3 . . ?
N2 C21 H21B 109.3 . . ?
N2 C21 C22 111.39(14) . . ?
H21A C21 H21B 108.0 . . ?
C22 C21 H21A 109.3 . . ?
C22 C21 H21B 109.3 . . ?
C21 C22 H22A 109.5 . . ?
C21 C22 H22B 109.5 . . ?
C21 C22 C23 110.68(14) . . ?
H22A C22 H22B 108.1 . . ?
C23 C22 H22A 109.5 . . ?
C23 C22 H22B 109.5 . . ?
C22 C23 H23A 109.8 . . ?
C22 C23 H23B 109.8 . . ?
H23A C23 H23B 108.2 . . ?
C24 C23 C22 109.52(15) . . ?
C24 C23 H23A 109.8 . . ?
C24 C23 H23B 109.8 . . ?
C23 C24 H24A 109.4 . . ?
C23 C24 H24B 109.4 . . ?
H24A C24 H24B 108.0 . . ?
C25 C24 C23 111.18(15) . . ?
C25 C24 H24A 109.4 . . ?
C25 C24 H24B 109.4 . . ?
N2 C25 C24 111.93(14) . . ?
N2 C25 H25A 109.2 . . ?
N2 C25 H25B 109.2 . . ?
C24 C25 H25A 109.2 . . ?
C24 C25 H25B 109.2 . . ?
H25A C25 H25B 107.9 . . ?
C1 C26 K1 84.00(8) . 3_666 ?
C27 C26 K1 75.31(9) . 3_666 ?
C27 C26 C1 120.68(15) . . ?
C31 C26 K1 107.57(10) . 3_666 ?
C31 C26 C1 121.07(14) . . ?
C31 C26 C27 118.13(16) . . ?
C26 C27 K1 80.08(9) . 3_666 ?
C26 C27 C32 122.66(15) . . ?
C28 C27 K1 102.93(10) . 3_666 ?
C28 C27 C26 118.55(16) . . ?
C28 C27 C32 118.68(15) . . ?
C32 C27 K1 90.77(10) . 3_666 ?
C27 C28 H28 118.9 . . ?
C29 C28 C27 122.28(16) . . ?
C29 C28 H28 118.9 . . ?
C28 C29 H29 120.4 . . ?
C30 C29 C28 119.12(17) . . ?
C30 C29 H29 120.4 . . ?
C29 C30 H30 120.2 . . ?
C29 C30 C31 119.67(17) . . ?
C31 C30 H30 120.2 . . ?
C26 C31 C30 122.13(16) . . ?
C26 C31 H31 118.9 . . ?
C30 C31 H31 118.9 . . ?
N3 C32 C27 114.05(14) . . ?
N3 C32 H32A 108.7 . . ?
N3 C32 H32B 108.7 . . ?
C27 C32 H32A 108.7 . . ?
C27 C32 H32B 108.7 . . ?
H32A C32 H32B 107.6 . . ?
N3 C33 H33A 109.4 . . ?
N3 C33 H33B 109.4 . . ?
N3 C33 C34 111.12(15) . . ?
H33A C33 H33B 108.0 . . ?
C34 C33 H33A 109.4 . . ?
C34 C33 H33B 109.4 . . ?
C33 C34 H34A 109.4 . . ?
C33 C34 H34B 109.4 . . ?
C33 C34 C35 111.02(16) . . ?
H34A C34 H34B 108.0 . . ?
C35 C34 H34A 109.4 . . ?
C35 C34 H34B 109.4 . . ?
C34 C35 H35A 109.8 . . ?
C34 C35 H35B 109.8 . . ?
C34 C35 C36 109.57(16) . . ?
H35A C35 H35B 108.2 . . ?
C36 C35 H35A 109.8 . . ?
C36 C35 H35B 109.8 . . ?
C35 C36 H36A 109.5 . . ?
C35 C36 H36B 109.5 . . ?
H36A C36 H36B 108.1 . . ?
C37 C36 C35 110.72(15) . . ?
C37 C36 H36A 109.5 . . ?
C37 C36 H36B 109.5 . . ?
K1 C37 H37A 69.5 3_666 . ?
K1 C37 H37B 41.3 3_666 . ?
N3 C37 K1 108.91(10) . 3_666 ?
N3 C37 C36 111.40(14) . . ?
N3 C37 H37A 109.3 . . ?
N3 C37 H37B 109.3 . . ?
C36 C37 K1 137.05(11) . 3_666 ?
C36 C37 H37A 109.3 . . ?
C36 C37 H37B 109.3 . . ?
H37A C37 H37B 108.0 . . ?
H1EA C1E H1EB 109.5 . . ?
H1EA C1E H1EC 109.5 . . ?
H1EB C1E H1EC 109.5 . . ?
C8S' C1E H1EA 109.5 . . ?
C8S' C1E H1EB 109.5 . . ?
C8S' C1E H1EC 109.5 . . ?
C8S' C9S' H9S' 120.0 . . ?
C8S' C9S' C1D 120.0 . . ?
C1D C9S' H9S' 120.0 . . ?
C9S' C8S' C1E 117.8(11) . . ?
C1A C8S' C1E 122.2(11) . . ?
C1A C8S' C9S' 120.0 . . ?
C8S' C1A H1A 120.0 . . ?
C8S' C1A C1B 120.0 . . ?
C1B C1A H1A 120.0 . . ?
C1A C1B H1B 120.0 . . ?
C1C C1B C1A 120.0 . . ?
C1C C1B H1B 120.0 . . ?
C1B C1C H1C 120.0 . . ?
C1B C1C C1D 120.0 . . ?
C1D C1C H1C 120.0 . . ?
C9S' C1D H1D 120.0 . . ?
C1C C1D C9S' 120.0 . . ?
C1C C1D H1D 120.0 . . ?
C9S C10S H10S 120.0 . . ?
C9S C10S C11S 120.0 . . ?
C11S C10S H10S 120.0 . . ?
C10S C9S H9S 120.0 . . ?
C8S C9S C10S 120.0 . . ?
C8S C9S H9S 120.0 . . ?
C9S C8S C14S 121.2(9) . . ?
C13S C8S C9S 120.0 . . ?
C13S C8S C14S 118.8(9) . . ?
C8S C13S H13S 120.0 . . ?
C8S C13S C12S 120.0 . . ?
C12S C13S H13S 120.0 . . ?
C13S C12S H12S 120.0 . . ?
C13S C12S C11S 120.0 . . ?
C11S C12S H12S 120.0 . . ?
C10S C11S H11S 120.0 . . ?
C12S C11S C10S 120.0 . . ?
C12S C11S H11S 120.0 . . ?
C8S C14S H14A 109.5 . . ?
C8S C14S H14B 109.5 . . ?
C8S C14S H14C 109.5 . . ?
H14A C14S H14B 109.5 . . ?
H14A C14S H14C 109.5 . . ?
H14B C14S H14C 109.5 . . ?

loop_
_geom_bond_atom_site_label_1
_geom_bond_atom_site_label_2
_geom_bond_distance
_geom_bond_site_symmetry_2
_geom_bond_publ_flag
K1 K1 3.8367(8) 3_666 ?
K1 O1 2.6114(12) 3_666 ?
K1 O1 2.5119(12) . ?
K1 C2S 3.5336(19) . ?
K1 C3S 3.3375(19) . ?
K1 C4S 3.4189(18) . ?
K1 C15 3.4491(17) . ?
K1 C20 3.5224(19) . ?
K1 C20 3.3609(17) 3_666 ?
K1 C26 3.3529(16) 3_666 ?
K1 C27 3.2925(16) 3_666 ?
K1 C37 3.4284(18) 3_666 ?
O1 K1 2.6114(12) 3_666 ?
O1 C1 1.3811(19) . ?
N1 C8 1.464(2) . ?
N1 C9 1.461(2) . ?
N1 C13 1.461(2) . ?
N2 C20 1.471(2) . ?
N2 C21 1.464(2) . ?
N2 C25 1.462(2) . ?
N3 C32 1.467(2) . ?
N3 C33 1.462(2) . ?
N3 C37 1.462(2) . ?
C1 C2 1.570(2) . ?
C1 C14 1.575(2) . ?
C1 C26 1.553(2) . ?
C1S C2S 1.393(3) . ?
C1S C6S 1.393(2) . ?
C1S C7S 1.504(3) . ?
C2 C3 1.411(2) . ?
C2 C7 1.387(2) . ?
C2S H2S 0.9500 . ?
C2S C3S 1.389(3) . ?
C3 C4 1.398(2) . ?
C3 C8 1.522(2) . ?
C3S H3S 0.9500 . ?
C3S C4S 1.382(3) . ?
C4 H4 0.9500 . ?
C4 C5 1.383(3) . ?
C4S H4S 0.9500 . ?
C4S C5S 1.387(3) . ?
C5 H5 0.9500 . ?
C5 C6 1.386(2) . ?
C5S H5S 0.9500 . ?
C5S C6S 1.386(3) . ?
C6 H6 0.9500 . ?
C6 C7 1.385(2) . ?
C6S H6S 0.9500 . ?
C7 H7 0.9500 . ?
C7S H7SA 0.9800 . ?
C7S H7SB 0.9800 . ?
C7S H7SC 0.9800 . ?
C8 H8A 0.9900 . ?
C8 H8B 0.9900 . ?
C9 H9A 0.9900 . ?
C9 H9B 0.9900 . ?
C9 C10 1.522(2) . ?
C10 H10A 0.9900 . ?
C10 H10B 0.9900 . ?
C10 C11 1.525(2) . ?
C11 H11A 0.9900 . ?
C11 H11B 0.9900 . ?
C11 C12 1.523(3) . ?
C12 H12A 0.9900 . ?
C12 H12B 0.9900 . ?
C12 C13 1.519(2) . ?
C13 H13A 0.9900 . ?
C13 H13B 0.9900 . ?
C14 C15 1.419(2) . ?
C14 C19 1.400(2) . ?
C15 C16 1.393(2) . ?
C15 C20 1.525(2) . ?
C16 H16 0.9500 . ?
C16 C17 1.388(2) . ?
C17 H17 0.9500 . ?
C17 C18 1.381(2) . ?
C18 H18 0.9500 . ?
C18 C19 1.391(2) . ?
C19 H19 0.9500 . ?
C20 K1 3.3609(17) 3_666 ?
C20 H20A 0.9900 . ?
C20 H20B 0.9900 . ?
C21 H21A 0.9900 . ?
C21 H21B 0.9900 . ?
C21 C22 1.520(2) . ?
C22 H22A 0.9900 . ?
C22 H22B 0.9900 . ?
C22 C23 1.523(2) . ?
C23 H23A 0.9900 . ?
C23 H23B 0.9900 . ?
C23 C24 1.522(3) . ?
C24 H24A 0.9900 . ?
C24 H24B 0.9900 . ?
C24 C25 1.519(2) . ?
C25 H25A 0.9900 . ?
C25 H25B 0.9900 . ?
C26 K1 3.3528(16) 3_666 ?
C26 C27 1.417(2) . ?
C26 C31 1.392(2) . ?
C27 K1 3.2925(16) 3_666 ?
C27 C28 1.397(2) . ?
C27 C32 1.518(2) . ?
C28 H28 0.9500 . ?
C28 C29 1.386(3) . ?
C29 H29 0.9500 . ?
C29 C30 1.378(2) . ?
C30 H30 0.9500 . ?
C30 C31 1.392(2) . ?
C31 H31 0.9500 . ?
C32 H32A 0.9900 . ?
C32 H32B 0.9900 . ?
C33 H33A 0.9900 . ?
C33 H33B 0.9900 . ?
C33 C34 1.519(2) . ?
C34 H34A 0.9900 . ?
C34 H34B 0.9900 . ?
C34 C35 1.519(3) . ?
C35 H35A 0.9900 . ?
C35 H35B 0.9900 . ?
C35 C36 1.522(3) . ?
C36 H36A 0.9900 . ?
C36 H36B 0.9900 . ?
C36 C37 1.518(2) . ?
C37 K1 3.4284(18) 3_666 ?
C37 H37A 0.9900 . ?
C37 H37B 0.9900 . ?
C1E H1EA 0.9800 . ?
C1E H1EB 0.9800 . ?
C1E H1EC 0.9800 . ?
C1E C8S' 1.504(11) . ?
C9S' H9S' 0.9500 . ?
C9S' C8S' 1.3900 . ?
C9S' C1D 1.3900 . ?
C8S' C1A 1.3900 . ?
C1A H1A 0.9500 . ?
C1A C1B 1.3900 . ?
C1B H1B 0.9500 . ?
C1B C1C 1.3900 . ?
C1C H1C 0.9500 . ?
C1C C1D 1.3900 . ?
C1D H1D 0.9500 . ?
C10S H10S 0.9500 . ?
C10S C9S 1.3900 . ?
C10S C11S 1.3900 . ?
C9S H9S 0.9500 . ?
C9S C8S 1.3900 . ?
C8S C13S 1.3900 . ?
C8S C14S 1.526(9) . ?
C13S H13S 0.9500 . ?
C13S C12S 1.3900 . ?
C12S H12S 0.9500 . ?
C12S C11S 1.3900 . ?
C11S H11S 0.9500 . ?
C14S H14A 0.9800 . ?
C14S H14B 0.9800 . ?
C14S H14C 0.9800 . ?

loop_
_geom_torsion_atom_site_label_1
_geom_torsion_atom_site_label_2
_geom_torsion_atom_site_label_3
_geom_torsion_atom_site_label_4
_geom_torsion
_geom_torsion_site_symmetry_1
_geom_torsion_site_symmetry_2
_geom_torsion_site_symmetry_3
_geom_torsion_site_symmetry_4
_geom_torsion_publ_flag
K1 O1 C1 C2 -91.39(15) . . . . ?
K1 O1 C1 C2 132.54(11) 3_666 . . . ?
K1 O1 C1 C14 -109.88(12) 3_666 . . . ?
K1 O1 C1 C14 26.19(18) . . . . ?
K1 O1 C1 C26 13.80(16) 3_666 . . . ?
K1 O1 C1 C26 149.87(10) . . . . ?
K1 C2S C3S C4S -78.06(17) . . . . ?
K1 C3S C4S C5S -80.88(17) . . . . ?
K1 C4S C5S C6S -72.03(17) . . . . ?
K1 C15 C16 C17 -91.73(17) . . . . ?
K1 C15 C20 K1 51.65(9) . . . 3_666 ?
K1 C15 C20 N2 -136.52(13) . . . . ?
K1 C26 C27 C28 -99.40(14) 3_666 . . . ?
K1 C26 C27 C32 84.50(14) 3_666 . . . ?
K1 C26 C31 C30 78.80(17) 3_666 . . . ?
K1 C27 C28 C29 -85.62(17) 3_666 . . . ?
K1 C27 C32 N3 -88.97(13) 3_666 . . . ?
O1 C1 C2 C3 -163.00(15) . . . . ?
O1 C1 C2 C7 16.5(2) . . . . ?
O1 C1 C14 C15 47.1(2) . . . . ?
O1 C1 C14 C19 -122.84(16) . . . . ?
O1 C1 C26 K1 -9.10(11) . . . 3_666 ?
O1 C1 C26 C27 59.87(18) . . . . ?
O1 C1 C26 C31 -116.02(16) . . . . ?
N1 C9 C10 C11 56.5(2) . . . . ?
N2 C21 C22 C23 57.64(19) . . . . ?
N3 C33 C34 C35 57.5(2) . . . . ?
C1 C2 C3 C4 177.86(15) . . . . ?
C1 C2 C3 C8 -1.2(2) . . . . ?
C1 C2 C7 C6 -178.26(15) . . . . ?
C1 C14 C15 K1 -62.82(15) . . . . ?
C1 C14 C15 C16 -168.44(16) . . . . ?
C1 C14 C15 C20 10.1(3) . . . . ?
C1 C14 C19 C18 168.39(16) . . . . ?
C1 C26 C27 K1 -73.67(13) . . . 3_666 ?
C1 C26 C27 C28 -173.07(14) . . . . ?
C1 C26 C27 C32 10.8(2) . . . . ?
C1 C26 C31 C30 172.39(15) . . . . ?
C1S C2S C3S K1 77.86(17) . . . . ?
C1S C2S C3S C4S -0.2(3) . . . . ?
C2 C1 C14 C15 166.89(15) . . . . ?
C2 C1 C14 C19 -3.0(2) . . . . ?
C2 C1 C26 K1 -129.73(11) . . . 3_666 ?
C2 C1 C26 C27 -60.75(18) . . . . ?
C2 C1 C26 C31 123.36(16) . . . . ?
C2 C3 C4 C5 0.9(2) . . . . ?
C2 C3 C8 N1 -164.09(15) . . . . ?
C2S C1S C6S C5S 0.2(3) . . . . ?
C2S C3S C4S K1 80.83(17) . . . . ?
C2S C3S C4S C5S 0.0(3) . . . . ?
C3 C2 C7 C6 1.3(2) . . . . ?
C3 C4 C5 C6 0.3(3) . . . . ?
C3S C4S C5S C6S 0.4(3) . . . . ?
C4 C3 C8 N1 16.9(2) . . . . ?
C4 C5 C6 C7 -0.7(3) . . . . ?
C4S C5S C6S C1S -0.5(3) . . . . ?
C5 C6 C7 C2 -0.1(3) . . . . ?
C6S C1S C2S K1 67.27(16) . . . . ?
C6S C1S C2S C3S 0.1(3) . . . . ?
C7 C2 C3 C4 -1.6(2) . . . . ?
C7 C2 C3 C8 179.32(15) . . . . ?
C7S C1S C2S K1 -112.69(16) . . . . ?
C7S C1S C2S C3S -179.85(18) . . . . ?
C7S C1S C6S C5S -179.80(18) . . . . ?
C8 N1 C9 C10 175.46(14) . . . . ?
C8 N1 C13 C12 -174.63(15) . . . . ?
C8 C3 C4 C5 179.97(15) . . . . ?
C9 N1 C8 C3 -160.74(14) . . . . ?
C9 N1 C13 C12 61.48(19) . . . . ?
C9 C10 C11 C12 -53.1(2) . . . . ?
C10 C11 C12 C13 53.7(2) . . . . ?
C11 C12 C13 N1 -57.8(2) . . . . ?
C13 N1 C8 C3 75.68(18) . . . . ?
C13 N1 C9 C10 -60.76(18) . . . . ?
C14 C1 C2 C3 80.16(19) . . . . ?
C14 C1 C2 C7 -100.34(16) . . . . ?
C14 C1 C26 K1 109.56(12) . . . 3_666 ?
C14 C1 C26 C27 178.53(14) . . . . ?
C14 C1 C26 C31 2.6(2) . . . . ?
C14 C15 C16 C17 -0.1(3) . . . . ?
C14 C15 C20 K1 -22.7(2) . . . 3_666 ?
C14 C15 C20 K1 -74.37(16) . . . . ?
C14 C15 C20 N2 149.10(16) . . . . ?
C15 C14 C19 C18 -2.1(3) . . . . ?
C15 C16 C17 C18 -1.5(3) . . . . ?
C16 C15 C20 K1 155.82(12) . . . 3_666 ?
C16 C15 C20 K1 104.18(15) . . . . ?
C16 C15 C20 N2 -32.3(2) . . . . ?
C16 C17 C18 C19 1.4(3) . . . . ?
C17 C18 C19 C14 0.5(3) . . . . ?
C19 C14 C15 K1 107.47(14) . . . . ?
C19 C14 C15 C16 1.9(2) . . . . ?
C19 C14 C15 C20 -179.65(16) . . . . ?
C20 N2 C21 C22 -179.42(14) . . . . ?
C20 N2 C25 C24 179.67(15) . . . . ?
C20 C15 C16 C17 -178.75(17) . . . . ?
C21 N2 C20 K1 -164.47(12) . . . . ?
C21 N2 C20 K1 99.77(14) . . . 3_666 ?
C21 N2 C20 C15 -71.61(18) . . . . ?
C21 N2 C25 C24 57.82(19) . . . . ?
C21 C22 C23 C24 -54.31(19) . . . . ?
C22 C23 C24 C25 53.38(19) . . . . ?
C23 C24 C25 N2 -55.8(2) . . . . ?
C25 N2 C20 K1 -22.08(18) . . . 3_666 ?
C25 N2 C20 K1 73.69(18) . . . . ?
C25 N2 C20 C15 166.55(14) . . . . ?
C25 N2 C21 C22 -58.77(18) . . . . ?
C26 C1 C2 C3 -44.7(2) . . . . ?
C26 C1 C2 C7 134.82(15) . . . . ?
C26 C1 C14 C15 -72.1(2) . . . . ?
C26 C1 C14 C19 117.95(17) . . . . ?
C26 C27 C28 C29 0.0(2) . . . . ?
C26 C27 C32 N3 -167.66(14) . . . . ?
C27 C26 C31 C30 -3.6(2) . . . . ?
C27 C28 C29 C30 -2.4(3) . . . . ?
C28 C27 C32 N3 16.2(2) . . . . ?
C28 C29 C30 C31 1.8(3) . . . . ?
C29 C30 C31 C26 1.2(3) . . . . ?
C31 C26 C27 K1 102.34(14) . . . 3_666 ?
C31 C26 C27 C28 2.9(2) . . . . ?
C31 C26 C27 C32 -173.16(15) . . . . ?
C32 N3 C33 C34 177.79(15) . . . . ?
C32 N3 C37 K1 -12.98(16) . . . 3_666 ?
C32 N3 C37 C36 -177.84(15) . . . . ?
C32 C27 C28 C29 176.26(16) . . . . ?
C33 N3 C32 C27 -160.17(15) . . . . ?
C33 N3 C37 K1 -135.10(11) . . . 3_666 ?
C33 N3 C37 C36 60.04(19) . . . . ?
C33 C34 C35 C36 -53.6(2) . . . . ?
C34 C35 C36 C37 53.4(2) . . . . ?
C35 C36 C37 K1 143.88(15) . . . 3_666 ?
C35 C36 C37 N3 -57.4(2) . . . . ?
C37 N3 C32 C27 77.90(18) . . . . ?
C37 N3 C33 C34 -59.9(2) . . . . ?
C1E C8S' C1A C1B -179.5(15) . . . . ?
C9S' C8S' C1A C1B 0.0 . . . . ?
C8S' C9S' C1D C1C 0.0 . . . . ?
C8S' C1A C1B C1C 0.0 . . . . ?
C1A C1B C1C C1D 0.0 . . . . ?
C1B C1C C1D C9S' 0.0 . . . . ?
C1D C9S' C8S' C1E 179.5(15) . . . . ?
C1D C9S' C8S' C1A 0.0 . . . . ?
C10S C9S C8S C13S 0.0 . . . . ?
C10S C9S C8S C14S -179.8(12) . . . . ?
C9S C10S C11S C12S 0.0 . . . . ?
C9S C8S C13S C12S 0.0 . . . . ?
C8S C13S C12S C11S 0.0 . . . . ?
C13S C12S C11S C10S 0.0 . . . . ?
C11S C10S C9S C8S 0.0 . . . . ?
C14S C8S C13S C12S 179.8(12) . . . . ?
